data_7247456
loop_
_publ_author_name
'Smernik, Josephine F.'
'Gimeno-Fonquernie, Pol'
'Albalad, Jorge'
'Jones, Tyla S.'
'Young, Rosemary J.'
'Champness, Neil R.'
'Doonan, Christian J.'
'Evans, Jack D.'
'Sumby, Christopher J.'

_publ_section_title
;
 Understanding the structural landscape of Mn-based MOFs formed with
 hinged pyrazole carboxylate linkers
;
_journal_issue 47
_journal_name_full CrystEngComm
_journal_page_first 6539
_journal_page_last 6548
_journal_paper_doi 10.1039/D3CE00881A
_journal_volume 25
_journal_year 2023
_chemical_formula_moiety 'C10.5 H9 Mn0.5 N2 O3'
_chemical_formula_sum 'C10.5 H9 Mn0.5 N2 O3'
_chemical_formula_weight 238.67
_space_group_crystal_system monoclinic
_space_group_IT_number 15
_space_group_name_Hall '-I 2ya'
_space_group_name_H-M_alt 'I 1 2/a 1'
_atom_sites_solution_hydrogens mixed
_atom_sites_solution_primary dual
_audit_creation_date 2022-11-23
_audit_creation_method
;
Olex2 1.3
(compiled 2020.11.12 svn.r5f609507 for OlexSys, GUI svn.r6408)
;
_audit_update_record
;
2022-11-23 deposited with the CCDC.	2023-09-27 downloaded from the CCDC.
;
_cell_angle_alpha 90
_cell_angle_beta 101.761(5)
_cell_angle_gamma 90
_cell_formula_units_Z 8
_cell_length_a 20.3665(10)
_cell_length_b 4.5514(2)
_cell_length_c 21.1136(9)
_cell_measurement_reflns_used 2525
_cell_measurement_temperature 100(2)
_cell_measurement_theta_max 75.6730
_cell_measurement_theta_min 4.2630
_cell_volume 1916.06(15)
_computing_cell_refinement 'CrysAlisPro 1.171.42.54a (Rigaku OD, 2022)'
_computing_data_collection 'CrysAlisPro 1.171.42.54a (Rigaku OD, 2022)'
_computing_data_reduction 'CrysAlisPro 1.171.42.54a (Rigaku OD, 2022)'
_computing_molecular_graphics 'Olex2 1.3 (Dolomanov et al., 2009)'
_computing_publication_material 'Olex2 1.3 (Dolomanov et al., 2009)'
_computing_structure_refinement 'SHELXL 2018/3 (Sheldrick, 2015)'
_computing_structure_solution 'SHELXT 2018/2 (Sheldrick, 2018)'
_diffrn_ambient_environment N~2~
_diffrn_ambient_temperature 100(2)
_diffrn_detector 'Hybrid Pixel Array Detector'
_diffrn_detector_area_resol_mean 10.0000
_diffrn_detector_type HyPix
_diffrn_measured_fraction_theta_full 0.998
_diffrn_measured_fraction_theta_max 0.955
_diffrn_measurement_details
;
List of Runs (angles in degrees, time in seconds):

  # Type    Start    End  Width  t~exp~   \w     \q     \k     \f   Frames
#--------------------------------------------------------------------------
  1  \w     33.00  67.00   0.50    0.07    --  104.72 -57.00-180.00   68
  2  \w     33.00  67.00   0.50    0.07    --  104.72 -57.00-120.00   68
  3  \w     33.00  67.00   0.50    0.07    --  104.72 -57.00  30.00   68
  4  \w     33.00  67.00   0.50    0.07    --  104.72 -57.00  60.00   68
  5  \w    -24.00  35.00   0.50    0.05    --   48.77 -34.00 147.00  118
  6  \w    -25.00  16.00   0.50    0.05    --   48.77 -19.00  30.00   82
  7  \w     39.00 121.00   0.50    0.05    --   48.77  38.00  30.00  164
  8  \w     94.00 178.00   0.50    0.07    --  104.72  19.00   0.00  168
  9  \w     94.00 178.00   0.50    0.07    --  104.72  34.00 -54.00  168
 10  \w     39.00 123.00   0.50    0.05    --   48.77  34.00 -54.00  168
 11  \w    -16.00  26.00   0.50    0.05    --  -48.77  19.00  90.00   84
 12  \w    -67.00 -18.00   0.50    0.07    --  -90.00  57.00 120.00   98
 13  \w    -67.00 -18.00   0.50    0.07    --  -90.00  57.00 -90.00   98
 14  \w    -35.00  25.00   0.50    0.05    --  -48.77  34.00 -54.00  120
 15  \w     34.00 111.00   0.50    0.07    --  104.72-125.00  90.00  154
 16  \w     34.00 111.00   0.50    0.07    --  104.72-125.00 150.00  154
 17  \w   -121.00 -39.00   0.50    0.05    --  -48.77 -38.00  60.00  164
 18  \w   -122.00 -39.00   0.50    0.05    --  -48.77 -34.00 147.00  166
 19  \w   -121.00 -90.00   0.50    0.05    --  -48.77 -38.00   0.00   62
 20  \w   -121.00 -39.00   0.50    0.05    --  -48.77 -38.00-150.00  164
 21  \w   -161.00-110.00   0.50    0.07    --  -90.00 -77.00-120.00  102
 22  \w   -161.00-103.00   0.50    0.07    --  -90.00 -57.00  90.00  116
 23  \w   -163.00 -79.00   0.50    0.07    --  -90.00 -34.00 147.00  168
 24  \w   -121.00 -94.00   0.50    0.05    --  -48.77-125.00 120.00   54
;
_diffrn_measurement_device 'four-circle diffractometer'
_diffrn_measurement_device_type 'XtaLAB Synergy, Dualflex, HyPix'
_diffrn_measurement_method '\w scans'
_diffrn_orient_matrix_type 'CrysAlisPro convention (1999,Acta A55,543-557)'
_diffrn_orient_matrix_UB_11 -0.0317972000
_diffrn_orient_matrix_UB_12 -0.1021311000
_diffrn_orient_matrix_UB_13 0.0564948000
_diffrn_orient_matrix_UB_21 -0.0623149000
_diffrn_orient_matrix_UB_22 -0.1080909000
_diffrn_orient_matrix_UB_23 -0.0485734000
_diffrn_orient_matrix_UB_31 0.0328256000
_diffrn_orient_matrix_UB_32 -0.3040450000
_diffrn_orient_matrix_UB_33 -0.0016975000
_diffrn_radiation_monochromator mirror
_diffrn_radiation_probe x-ray
_diffrn_radiation_type 'Cu K\a'
_diffrn_radiation_wavelength 1.54184
_diffrn_reflns_av_R_equivalents 0.0879
_diffrn_reflns_av_unetI/netI 0.0710
_diffrn_reflns_Laue_measured_fraction_full 0.998
_diffrn_reflns_Laue_measured_fraction_max 0.955
_diffrn_reflns_limit_h_max 25
_diffrn_reflns_limit_h_min -24
_diffrn_reflns_limit_k_max 4
_diffrn_reflns_limit_k_min -5
_diffrn_reflns_limit_l_max 25
_diffrn_reflns_limit_l_min -26
_diffrn_reflns_number 9310
_diffrn_reflns_point_group_measured_fraction_full 0.998
_diffrn_reflns_point_group_measured_fraction_max 0.955
_diffrn_reflns_theta_full 67.684
_diffrn_reflns_theta_max 76.296
_diffrn_reflns_theta_min 4.278
_diffrn_source 'micro-focus sealed X-ray tube'
_diffrn_source_type 'PhotonJet (Cu) X-ray Source'
_exptl_absorpt_coefficient_mu 6.057
_exptl_absorpt_correction_T_max 1.00000
_exptl_absorpt_correction_T_min 0.52822
_exptl_absorpt_correction_type multi-scan
_exptl_absorpt_process_details
;
CrysAlisPro 1.171.42.54a (Rigaku Oxford Diffraction, 2022)
Empirical absorption correction using spherical harmonics,
implemented in SCALE3 ABSPACK scaling algorithm.
;
_exptl_crystal_colour 'clear brownish colourless'
_exptl_crystal_colour_lustre clear
_exptl_crystal_colour_modifier brownish
_exptl_crystal_colour_primary colourless
_exptl_crystal_density_diffrn 1.655
_exptl_crystal_description plate
_exptl_crystal_F_000 980
_exptl_crystal_size_max 0.2
_exptl_crystal_size_mid 0.08
_exptl_crystal_size_min 0.02
_refine_diff_density_max 0.400
_refine_diff_density_min -0.642
_refine_diff_density_rms 0.085
_refine_ls_extinction_method none
_refine_ls_goodness_of_fit_ref 1.046
_refine_ls_hydrogen_treatment mixed
_refine_ls_matrix_type full
_refine_ls_number_parameters 153
_refine_ls_number_reflns 1922
_refine_ls_number_restraints 4
_refine_ls_restrained_S_all 1.046
_refine_ls_R_factor_all 0.0799
_refine_ls_R_factor_gt 0.0516
_refine_ls_shift/su_max 0.000
_refine_ls_shift/su_mean 0.000
_refine_ls_structure_factor_coef Fsqd
_refine_ls_weighting_details 'w=1/[\s^2^(Fo^2^)+(0.0472P)^2^+4.3852P] where P=(Fo^2^+2Fc^2^)/3'
_refine_ls_weighting_scheme calc
_refine_ls_wR_factor_gt 0.1153
_refine_ls_wR_factor_ref 0.1294
_reflns_Friedel_coverage 0.000
_reflns_number_gt 1358
_reflns_number_total 1922
_reflns_threshold_expression 'I > 2\s(I)'
_cod_data_source_file d3ce00881a2.cif
_cod_data_source_block mn_l2_petal-100k_2_auto
_cod_depositor_comments 'Adding full bibliography for 7247455--7247462.cif.'
_cod_original_formula_sum 'C10.50 H9 Mn0.50 N2 O3'
_cod_database_code 7247456
_shelx_shelxl_version_number 2018/3
_chemical_oxdiff_formula MnC10H10O4N4
_chemical_oxdiff_usercomment '24Mn27L24DMF2H2O_24h_white_flower in corner'
_shelx_space_group_comment
;
The symmetry employed for this shelxl refinement is uniquely defined
by the following loop, which should always be used as a source of
symmetry information in preference to the above space-group names.
They are only intended as comments.
;
_reflns_odcompleteness_completeness 100.00
_reflns_odcompleteness_iscentric 1
_reflns_odcompleteness_theta 66.49
_olex2_refinement_description
;
1. Fixed Uiso
 At 1.2 times of:
  All C(H) groups, All C(H,H) groups
 At 1.5 times of:
  All O(H,H) groups
2. Restrained distances
 O17-H17A = O17-H17B
 0.87 with sigma of 0.02
 H17A-H17B
 1.38 with sigma of 0.04
 Mn1-H17A \\sim Mn1-H17B
 with sigma of 0.02
3. Others
 Fixed Sof: H13A(0.5) H13B(0.5)
4.a Secondary CH2 refined with riding coordinates:
 C13(H13A,H13B)
4.b Aromatic/amide H refined with riding coordinates:
 C9(H9), C4(H4), C3(H3), C12(H12), C6(H6), C7(H7)
;
_olex2_submission_special_instructions 'No special instructions were received'
_oxdiff_exptl_absorpt_empirical_details
;
Empirical correction (ABSPACK) includes:
- Absorption correction using spherical harmonics
- Frame scaling
;
_oxdiff_exptl_absorpt_empirical_full_max 1.574
_oxdiff_exptl_absorpt_empirical_full_min 0.763

loop_
_space_group_symop_operation_xyz
'x, y, z'
'-x+1/2, y, -z'
'x+1/2, y+1/2, z+1/2'
'-x+1, y+1/2, -z+1/2'
'-x, -y, -z'
'x-1/2, -y, z'
'-x+1/2, -y+1/2, -z+1/2'
'x, -y+1/2, z+1/2'

loop_
_atom_site_label
_atom_site_type_symbol
_atom_site_fract_x
_atom_site_fract_y
_atom_site_fract_z
_atom_site_U_iso_or_equiv
_atom_site_adp_type
_atom_site_occupancy
_atom_site_site_symmetry_order
_atom_site_calc_flag
_atom_site_refinement_flags_posn
_atom_site_refinement_flags_adp
_atom_site_refinement_flags_occupancy
_atom_site_disorder_assembly
_atom_site_disorder_group
Mn1 Mn 0.500000 0.000000 0.500000 0.0233(2) Uani 1 2 d DS . P . .
O16 O 0.51372(12) 0.6621(5) 0.42489(11) 0.0272(6) Uani 1 1 d . . . . .
O15 O 0.44727(12) 0.2679(6) 0.42297(11) 0.0270(6) Uani 1 1 d . . . . .
O17 O 0.40877(13) -0.2160(6) 0.51461(12) 0.0290(6) Uani 1 1 d D . . . .
H17A H 0.4193(16) -0.390(5) 0.5320(19) 0.044 Uiso 1 1 d D U . . .
H17B H 0.3823(15) -0.255(8) 0.4791(12) 0.044 Uiso 1 1 d D U . . .
N10 N 0.26185(15) 1.0513(6) 0.05764(13) 0.0251(7) Uani 1 1 d . . . . .
N11 N 0.21462(15) 0.8610(8) 0.06743(14) 0.0299(8) Uani 1 1 d . . . . .
C8 C 0.30601(17) 0.8349(8) 0.14924(16) 0.0215(8) Uani 1 1 d . . . . .
C2 C 0.34892(17) 0.7438(8) 0.21100(16) 0.0214(8) Uani 1 1 d . . . . .
C14 C 0.46454(17) 0.4984(8) 0.39790(17) 0.0231(8) Uani 1 1 d . . . . .
C5 C 0.42546(17) 0.5864(8) 0.33245(16) 0.0217(8) Uani 1 1 d . . . . .
C9 C 0.31711(18) 1.0399(8) 0.10552(16) 0.0255(8) Uani 1 1 d . . . . .
H9 H 0.356606 1.154297 0.108229 0.031 Uiso 1 1 calc R U . . .
C4 C 0.44785(18) 0.8024(9) 0.29560(17) 0.0269(9) Uani 1 1 d . . . . .
H4 H 0.488974 0.900668 0.311908 0.032 Uiso 1 1 calc R U . . .
C3 C 0.41069(18) 0.8758(9) 0.23522(17) 0.0272(9) Uani 1 1 d . . . . .
H3 H 0.427568 1.018633 0.209860 0.033 Uiso 1 1 calc R U . . .
C12 C 0.24148(18) 0.7297(9) 0.12260(17) 0.0291(9) Uani 1 1 d . . . . .
H12 H 0.219512 0.580730 0.142011 0.035 Uiso 1 1 calc R U . . .
C6 C 0.36559(19) 0.4461(9) 0.30790(18) 0.0291(9) Uani 1 1 d . . . . .
H6 H 0.350534 0.292915 0.331999 0.035 Uiso 1 1 calc R U . . .
C7 C 0.32723(19) 0.5266(9) 0.24843(17) 0.0291(9) Uani 1 1 d . . . . .
H7 H 0.285456 0.432071 0.232947 0.035 Uiso 1 1 calc R U . . .
C13 C 0.250000 1.2335(12) 0.000000 0.0311(13) Uani 1 2 d S T P . .
H13A H 0.210597 1.361203 -0.000216 0.037 Uiso 0.5 1 calc R U P . .
H13B H 0.289402 1.361210 0.000216 0.037 Uiso 0.5 1 calc R U P . .

loop_
_atom_site_aniso_label
_atom_site_aniso_U_11
_atom_site_aniso_U_22
_atom_site_aniso_U_33
_atom_site_aniso_U_23
_atom_site_aniso_U_13
_atom_site_aniso_U_12
Mn1 0.0253(4) 0.0189(4) 0.0207(4) 0.0029(4) -0.0070(3) -0.0015(4)
O16 0.0291(14) 0.0231(14) 0.0234(13) 0.0006(11) -0.0086(10) -0.0006(12)
O15 0.0310(14) 0.0226(14) 0.0223(12) 0.0047(11) -0.0067(10) 0.0000(12)
O17 0.0268(14) 0.0273(15) 0.0268(14) 0.0047(12) -0.0090(11) -0.0033(12)
N10 0.0323(16) 0.0205(17) 0.0172(14) -0.0009(13) -0.0077(12) 0.0020(14)
N11 0.0252(16) 0.040(2) 0.0219(15) -0.0005(15) -0.0017(13) -0.0003(15)
C8 0.0233(18) 0.0236(19) 0.0158(16) -0.0030(15) -0.0004(14) 0.0024(15)
C2 0.0233(18) 0.0217(19) 0.0168(16) -0.0020(15) -0.0021(14) 0.0036(15)
C14 0.0279(18) 0.0167(17) 0.0225(17) 0.0002(17) -0.0003(14) 0.0046(17)
C5 0.0220(17) 0.0188(18) 0.0202(17) -0.0027(15) -0.0052(14) 0.0028(15)
C9 0.0304(19) 0.022(2) 0.0197(17) -0.0016(16) -0.0044(14) -0.0027(16)
C4 0.0249(19) 0.028(2) 0.0251(19) 0.0017(16) -0.0016(15) -0.0020(16)
C3 0.0277(19) 0.031(2) 0.0218(18) 0.0048(17) 0.0021(15) -0.0004(17)
C12 0.028(2) 0.039(2) 0.0180(17) 0.0060(17) 0.0008(15) -0.0055(18)
C6 0.033(2) 0.028(2) 0.0216(18) 0.0092(17) -0.0033(15) -0.0050(17)
C7 0.0305(19) 0.028(2) 0.0229(18) 0.0022(18) -0.0078(15) -0.0052(18)
C13 0.045(3) 0.019(3) 0.022(3) 0.000 -0.009(2) 0.000

loop_
_atom_type_symbol
_atom_type_description
_atom_type_scat_dispersion_real
_atom_type_scat_dispersion_imag
_atom_type_scat_source
C C 0.0181 0.0091 'International Tables Vol C Tables 4.2.6.8 and 6.1.1.4'
H H 0.0000 0.0000 'International Tables Vol C Tables 4.2.6.8 and 6.1.1.4'
Mn Mn -0.5299 2.8052 'International Tables Vol C Tables 4.2.6.8 and 6.1.1.4'
N N 0.0311 0.0180 'International Tables Vol C Tables 4.2.6.8 and 6.1.1.4'
O O 0.0492 0.0322 'International Tables Vol C Tables 4.2.6.8 and 6.1.1.4'

loop_
_geom_angle_atom_site_label_1
_geom_angle_atom_site_label_2
_geom_angle_atom_site_label_3
_geom_angle
_geom_angle_site_symmetry_1
_geom_angle_site_symmetry_3
_geom_angle_publ_flag
O16 Mn1 O16 180.0 5_666 1_545 ?
O15 Mn1 O16 88.24(9) . 1_545 ?
O15 Mn1 O16 88.24(9) 5_656 5_666 ?
O15 Mn1 O16 91.76(9) 5_656 1_545 ?
O15 Mn1 O16 91.76(9) . 5_666 ?
O15 Mn1 O15 180.0 5_656 . ?
O15 Mn1 O17 86.88(9) . 5_656 ?
O15 Mn1 O17 86.88(9) 5_656 . ?
O15 Mn1 O17 93.12(9) . . ?
O15 Mn1 O17 93.12(9) 5_656 5_656 ?
O17 Mn1 O16 91.33(10) . 1_545 ?
O17 Mn1 O16 88.67(9) . 5_666 ?
O17 Mn1 O16 91.33(10) 5_656 5_666 ?
O17 Mn1 O16 88.67(9) 5_656 1_545 ?
O17 Mn1 O17 180.00(13) . 5_656 ?
C14 O16 Mn1 120.5(2) . 1_565 ?
C14 O15 Mn1 131.0(2) . . ?
Mn1 O17 H17A 109(2) . . ?
Mn1 O17 H17B 112(2) . . ?
H17A O17 H17B 104(3) . . ?
N11 N10 C9 112.0(3) . . ?
N11 N10 C13 119.7(3) . . ?
C9 N10 C13 128.3(3) . . ?
C12 N11 N10 104.3(3) . . ?
C9 C8 C2 129.9(3) . . ?
C9 C8 C12 103.5(3) . . ?
C12 C8 C2 126.6(3) . . ?
C3 C2 C8 122.1(3) . . ?
C7 C2 C8 120.2(3) . . ?
C7 C2 C3 117.7(3) . . ?
O16 C14 C5 118.2(3) . . ?
O15 C14 O16 123.8(3) . . ?
O15 C14 C5 118.0(3) . . ?
C4 C5 C14 122.1(3) . . ?
C6 C5 C14 118.9(3) . . ?
C6 C5 C4 118.9(3) . . ?
N10 C9 C8 107.7(3) . . ?
N10 C9 H9 126.1 . . ?
C8 C9 H9 126.1 . . ?
C5 C4 H4 119.8 . . ?
C3 C4 C5 120.5(3) . . ?
C3 C4 H4 119.8 . . ?
C2 C3 H3 119.4 . . ?
C4 C3 C2 121.1(3) . . ?
C4 C3 H3 119.4 . . ?
N11 C12 C8 112.6(3) . . ?
N11 C12 H12 123.7 . . ?
C8 C12 H12 123.7 . . ?
C5 C6 H6 119.7 . . ?
C5 C6 C7 120.6(4) . . ?
C7 C6 H6 119.7 . . ?
C2 C7 H7 119.5 . . ?
C6 C7 C2 121.1(3) . . ?
C6 C7 H7 119.5 . . ?
N10 C13 N10 110.3(4) 2 . ?
N10 C13 H13A 109.6 2 . ?
N10 C13 H13A 109.6 . . ?
N10 C13 H13B 109.6 2 . ?
N10 C13 H13B 109.6 . . ?
H13A C13 H13B 108.1 . . ?

loop_
_geom_bond_atom_site_label_1
_geom_bond_atom_site_label_2
_geom_bond_distance
_geom_bond_site_symmetry_2
_geom_bond_publ_flag
Mn1 O16 2.267(3) 1_545 ?
Mn1 O16 2.267(3) 5_666 ?
Mn1 O15 2.138(2) 5_656 ?
Mn1 O15 2.139(2) . ?
Mn1 O17 2.179(3) . ?
Mn1 O17 2.179(3) 5_656 ?
O16 C14 1.285(4) . ?
O15 C14 1.257(4) . ?
O17 H17A 0.879(18) . ?
O17 H17B 0.849(18) . ?
N10 N11 1.342(4) . ?
N10 C9 1.352(4) . ?
N10 C13 1.452(4) . ?
N11 C12 1.324(5) . ?
C8 C2 1.474(5) . ?
C8 C9 1.364(5) . ?
C8 C12 1.404(5) . ?
C2 C3 1.394(5) . ?
C2 C7 1.392(5) . ?
C14 C5 1.502(5) . ?
C5 C4 1.387(5) . ?
C5 C6 1.381(5) . ?
C9 H9 0.9500 . ?
C4 H4 0.9500 . ?
C4 C3 1.384(5) . ?
C3 H3 0.9500 . ?
C12 H12 0.9500 . ?
C6 H6 0.9500 . ?
C6 C7 1.386(5) . ?
C7 H7 0.9500 . ?
C13 H13A 0.9900 . ?
C13 H13B 0.9900 . ?

loop_
_geom_torsion_atom_site_label_1
_geom_torsion_atom_site_label_2
_geom_torsion_atom_site_label_3
_geom_torsion_atom_site_label_4
_geom_torsion
_geom_torsion_site_symmetry_1
_geom_torsion_site_symmetry_2
_geom_torsion_site_symmetry_3
_geom_torsion_site_symmetry_4
_geom_torsion_publ_flag
Mn1 O16 C14 O15 -82.3(4) 1_565 . . . ?
Mn1 O16 C14 C5 98.0(3) 1_565 . . . ?
Mn1 O15 C14 O16 -17.7(5) . . . . ?
Mn1 O15 C14 C5 162.0(2) . . . . ?
O16 C14 C5 C4 12.2(5) . . . . ?
O16 C14 C5 C6 -168.3(3) . . . . ?
O15 C14 C5 C4 -167.5(3) . . . . ?
O15 C14 C5 C6 11.9(5) . . . . ?
N10 N11 C12 C8 0.4(4) . . . . ?
N11 N10 C9 C8 -0.4(4) . . . . ?
N11 N10 C13 N10 -59.4(3) . . . 2 ?
C8 C2 C3 C4 175.0(3) . . . . ?
C8 C2 C7 C6 -177.3(4) . . . . ?
C2 C8 C9 N10 -177.8(3) . . . . ?
C2 C8 C12 N11 177.9(3) . . . . ?
C14 C5 C4 C3 179.5(3) . . . . ?
C14 C5 C6 C7 178.3(3) . . . . ?
C5 C4 C3 C2 2.5(6) . . . . ?
C5 C6 C7 C2 2.1(6) . . . . ?
C9 N10 N11 C12 0.0(4) . . . . ?
C9 N10 C13 N10 119.4(4) . . . 2 ?
C9 C8 C2 C3 2.4(6) . . . . ?
C9 C8 C2 C7 -180.0(4) . . . . ?
C9 C8 C12 N11 -0.7(4) . . . . ?
C4 C5 C6 C7 -2.3(6) . . . . ?
C3 C2 C7 C6 0.4(6) . . . . ?
C12 C8 C2 C3 -175.8(4) . . . . ?
C12 C8 C2 C7 1.9(6) . . . . ?
C12 C8 C9 N10 0.6(4) . . . . ?
C6 C5 C4 C3 0.0(6) . . . . ?
C7 C2 C3 C4 -2.7(5) . . . . ?
C13 N10 N11 C12 179.0(3) . . . . ?
C13 N10 C9 C8 -179.3(3) . . . . ?
